data_7039803
loop_
_publ_author_name
'Zhang, Chao'
'Liu, Zhong-Yi'
'Liu, Ning'
'Zhao, Hong'
'Yang, En-Cui'
'Zhao, Xiao-Jun'

_publ_section_title
;
 Different magnetic responses observed in Co, Co and Co-based MOFs.
;
_journal_issue 29
_journal_name_full 'Dalton transactions (Cambridge, England : 2003)'
_journal_page_first 11864
_journal_page_last 11875
_journal_paper_doi 10.1039/c6dt01587e
_journal_volume 45
_journal_year 2016
_chemical_formula_moiety '0.5(C40 H32 Co10 N12 O36 S4), H2 O, 0.3(O)'
_chemical_formula_sum 'C20 H18.6 Co5 N6 O19.3 S2'
_chemical_formula_weight 1010.58
_chemical_name_systematic
;
 ? 
;
_space_group_crystal_system monoclinic
_space_group_IT_number 13
_space_group_name_Hall '-P 2yc'
_space_group_name_H-M_alt 'P 1 2/c 1'
_symmetry_space_group_name_Hall '-P 2yc'
_symmetry_space_group_name_H-M 'P 1 2/c 1'
_atom_sites_solution_hydrogens mixed
_atom_sites_solution_primary direct
_audit_creation_date 2016-05-10
_audit_creation_method
;
Olex2 1.2-beta
(compiled 2016.02.19 svn.r3266 for OlexSys, GUI svn.r5155)
;
_audit_update_record
;
2016-06-02 deposited with the CCDC.
2016-06-21 downloaded from the CCDC.
;
_cell_angle_alpha 90
_cell_angle_beta 116.1190(10)
_cell_angle_gamma 90
_cell_formula_units_Z 2
_cell_length_a 12.8726(8)
_cell_length_b 9.2286(6)
_cell_length_c 14.0554(8)
_cell_measurement_reflns_used 2637
_cell_measurement_temperature 173(2)
_cell_measurement_theta_max 28.17
_cell_measurement_theta_min 2.73
_cell_volume 1499.22(16)
_computing_cell_refinement 'Bruker SMART'
_computing_data_collection 'Bruker SMART'
_computing_data_reduction 'Bruker SAINT'
_computing_molecular_graphics 'Olex2 (Dolomanov et al., 2009)'
_computing_publication_material 'Olex2 (Dolomanov et al., 2009)'
_computing_structure_refinement 'ShelXL (Sheldrick, 2015)'
_computing_structure_solution 'ShelXT (Sheldrick, 2015)'
_diffrn_ambient_temperature 173.15
_diffrn_measured_fraction_theta_full 1.000
_diffrn_measured_fraction_theta_max 1.000
_diffrn_measurement_device_type 'CCD area detector'
_diffrn_measurement_method 'phi and omega scans'
_diffrn_radiation_monochromator graphite
_diffrn_radiation_type MoK\a
_diffrn_radiation_wavelength 0.71073
_diffrn_reflns_av_R_equivalents 0.0348
_diffrn_reflns_av_unetI/netI 0.0353
_diffrn_reflns_Laue_measured_fraction_full 1.000
_diffrn_reflns_Laue_measured_fraction_max 1.000
_diffrn_reflns_limit_h_max 15
_diffrn_reflns_limit_h_min -11
_diffrn_reflns_limit_k_max 10
_diffrn_reflns_limit_k_min -10
_diffrn_reflns_limit_l_max 16
_diffrn_reflns_limit_l_min -16
_diffrn_reflns_number 8423
_diffrn_reflns_point_group_measured_fraction_full 1.000
_diffrn_reflns_point_group_measured_fraction_max 1.000
_diffrn_reflns_theta_full 25.002
_diffrn_reflns_theta_max 25.002
_diffrn_reflns_theta_min 1.762
_exptl_absorpt_coefficient_mu 2.948
_exptl_absorpt_correction_T_max 0.7457
_exptl_absorpt_correction_T_min 0.6688
_exptl_absorpt_correction_type multi-scan
_exptl_absorpt_process_details
;
SADABS-2012/1 (Bruker,2012) was used for absorption correction.
wR2(int) was 0.0770 before and 0.0446 after correction.
The Ratio of minimum to maximum transmission is 0.8969.
The \l/2 correction factor is 0.0015.
;
_exptl_crystal_colour red
_exptl_crystal_colour_primary red
_exptl_crystal_density_diffrn 2.239
_exptl_crystal_description block
_exptl_crystal_F_000 1004
_exptl_crystal_size_max 0.16
_exptl_crystal_size_mid 0.15
_exptl_crystal_size_min 0.14
_refine_diff_density_max 0.500
_refine_diff_density_min -0.455
_refine_diff_density_rms 0.086
_refine_ls_extinction_method none
_refine_ls_goodness_of_fit_ref 1.036
_refine_ls_hydrogen_treatment constr
_refine_ls_matrix_type full
_refine_ls_number_parameters 252
_refine_ls_number_reflns 2639
_refine_ls_number_restraints 0
_refine_ls_restrained_S_all 1.036
_refine_ls_R_factor_all 0.0325
_refine_ls_R_factor_gt 0.0275
_refine_ls_shift/su_max 0.000
_refine_ls_shift/su_mean 0.000
_refine_ls_structure_factor_coef Fsqd
_refine_ls_weighting_details 'w=1/[\s^2^(Fo^2^)+(0.0276P)^2^+1.6288P] where P=(Fo^2^+2Fc^2^)/3'
_refine_ls_weighting_scheme calc
_refine_ls_wR_factor_gt 0.0626
_refine_ls_wR_factor_ref 0.0651
_reflns_Friedel_coverage 0.000
_reflns_number_gt 2317
_reflns_number_total 2639
_reflns_threshold_expression 'I > 2\s(I)'
_cod_data_source_file c6dt01587e2.cif
_cod_data_source_block 2
_cod_depositor_comments 'Adding full bibliography for 7039802--7039805.cif.'
_cod_original_formula_sum 'C20 H18.60 Co5 N6 O19.30 S2'
_cod_database_code 7039803
_shelx_space_group_comment
;
The symmetry employed for this shelxl refinement is uniquely defined
by the following loop, which should always be used as a source of
symmetry information in preference to the above space-group names.
They are only intended as comments.
;
_shelx_estimated_absorpt_t_max 0.683
_shelx_estimated_absorpt_t_min 0.650
_olex2_refinement_description
;
1. Fixed Uiso
 At 1.2 times of:
  All C(H) groups, All O(H) groups
 At 1.5 times of:
  All O(H,H) groups
2. Uiso/Uaniso restraints and constraints
Uanis(O9W) = Uanis(O9W')
3. Others
 Fixed Sof: O9W(0.5) H9WA(0.5) H9WB(0.5) O9W'(0.5) H9WC(0.5) H9WD(0.5)
 O10W(0.5) H10A(0.5) H10B(0.5) O11W(0.15)
4.a Riding coordinates:
 O9W(H9WA,H9WB), O9W'(H9WC,H9WD), O10W(H10A,H10B)
4.b Ternary CH refined with riding coordinates:
 O8(H8)
4.c Aromatic/amide H refined with riding coordinates:
 C1(H1), C2(H2), C5(H5), C7(H7), C8(H8A)
;
_shelx_shelxl_version_number 2014/7
_olex2_submission_special_instructions 'No special instructions were received'

loop_
_space_group_symop_operation_xyz
'x, y, z'
'-x, y, -z+1/2'
'-x, -y, -z'
'x, -y, z-1/2'

loop_
_atom_site_label
_atom_site_type_symbol
_atom_site_fract_x
_atom_site_fract_y
_atom_site_fract_z
_atom_site_U_iso_or_equiv
_atom_site_adp_type
_atom_site_occupancy
_atom_site_site_symmetry_order
_atom_site_calc_flag
_atom_site_refinement_flags_posn
_atom_site_refinement_flags_adp
_atom_site_refinement_flags_occupancy
_atom_site_disorder_assembly
_atom_site_disorder_group
Co1 Co 0.0000 0.61355(6) -0.2500 0.01174(15) Uani 1 2 d S T P . .
Co2 Co 0.10208(3) 0.10632(4) 0.05985(3) 0.00964(12) Uani 1 1 d . . . . .
Co3 Co -0.18104(4) 0.20280(4) -0.01360(3) 0.01274(12) Uani 1 1 d . . . . .
S1 S 0.23050(7) -0.09511(8) 0.27426(6) 0.01164(17) Uani 1 1 d . . . . .
O1 O 0.15450(18) 0.2932(2) 0.35784(17) 0.0151(5) Uani 1 1 d . . . . .
O2 O 0.12047(18) 0.2333(2) 0.19589(17) 0.0146(5) Uani 1 1 d . . . . .
O3 O 0.73609(18) 0.1506(2) 0.43047(16) 0.0151(5) Uani 1 1 d . . . . .
O4 O 0.68411(18) -0.0720(2) 0.46123(17) 0.0154(5) Uani 1 1 d . . . . .
O5 O 0.18586(17) -0.0810(2) 0.15867(15) 0.0106(4) Uani 1 1 d . . . . .
O6 O 0.1441(2) -0.0602(3) 0.30906(18) 0.0251(6) Uani 1 1 d . . . . .
O7 O 0.2876(2) -0.2335(2) 0.31092(19) 0.0315(6) Uani 1 1 d . . . . .
O8 O -0.05668(17) 0.0541(2) 0.05460(15) 0.0109(4) Uani 1 1 d . . . . .
H8 H -0.0509 0.0182 0.1239 0.013 Uiso 1 1 calc R . . . .
O9W O -0.3168(4) 0.3683(5) -0.0661(4) 0.0221(9) Uani 0.5 1 d . . . A 1
H9WA H -0.3470 0.3759 -0.1332 0.033 Uiso 0.5 1 d R . . A 1
H9WB H -0.2875 0.4491 -0.0381 0.033 Uiso 0.5 1 d R . . A 1
O9W' O -0.3178(4) 0.3423(5) -0.1234(4) 0.0221(9) Uani 0.5 1 d . . . A 2
H9WC H -0.3290 0.3245 -0.1865 0.033 Uiso 0.5 1 d R . . A 2
H9WD H -0.3798 0.3263 -0.1175 0.033 Uiso 0.5 1 d R . . A 2
O10W O 0.4403(5) 0.3871(5) 0.7909(5) 0.0400(14) Uani 0.5 1 d . . . B 1
H10A H 0.4923 0.4158 0.8503 0.060 Uiso 0.5 1 d R . . B 1
H10B H 0.3822 0.3614 0.8006 0.060 Uiso 0.5 1 d R . . B 1
O11W O 0.7092(17) 0.5963(17) 0.0442(15) 0.037(4) Uani 0.15 1 d . . . . .
N1 N 0.0250(2) 0.2793(3) -0.04248(19) 0.0099(5) Uani 1 1 d . . . . .
N2 N -0.0762(2) 0.3392(3) -0.04876(19) 0.0098(5) Uani 1 1 d . . . . .
N3 N -0.0233(2) 0.4639(3) -0.15513(19) 0.0122(6) Uani 1 1 d . . . . .
C1 C -0.1009(3) 0.4489(3) -0.1162(2) 0.0120(6) Uani 1 1 d . . . . .
H1 H -0.1663 0.5101 -0.1348 0.014 Uiso 1 1 calc R . . . .
C2 C 0.0529(3) 0.3549(3) -0.1065(2) 0.0125(7) Uani 1 1 d . . . . .
H2 H 0.1192 0.3358 -0.1177 0.015 Uiso 1 1 calc R . . . .
C3 C 0.3101(3) 0.1848(3) 0.3319(3) 0.0156(7) Uani 1 1 d . . . . .
C4 C 0.3398(3) 0.0400(3) 0.3260(2) 0.0105(6) Uani 1 1 d . . . . .
C5 C 0.4543(3) 0.0026(3) 0.3604(2) 0.0111(6) Uani 1 1 d . . . . .
H5 H 0.4743 -0.0962 0.3587 0.013 Uiso 1 1 calc R . . . .
C6 C 0.5410(3) 0.1066(3) 0.3973(3) 0.0158(7) Uani 1 1 d . . . . .
C7 C 0.5122(3) 0.2507(4) 0.4032(3) 0.0320(10) Uani 1 1 d . . . . .
H7 H 0.5705 0.3232 0.4278 0.038 Uiso 1 1 calc R . . . .
C8 C 0.3977(3) 0.2874(4) 0.3731(4) 0.0352(10) Uani 1 1 d . . . . .
H8A H 0.3787 0.3848 0.3807 0.042 Uiso 1 1 calc R . . . .
C9 C 0.6644(3) 0.0590(3) 0.4326(2) 0.0137(7) Uani 1 1 d . . . . .
C10 C 0.1879(3) 0.2352(3) 0.2928(3) 0.0147(7) Uani 1 1 d . . . . .

loop_
_atom_site_aniso_label
_atom_site_aniso_U_11
_atom_site_aniso_U_22
_atom_site_aniso_U_33
_atom_site_aniso_U_23
_atom_site_aniso_U_13
_atom_site_aniso_U_12
Co1 0.0188(3) 0.0070(3) 0.0156(3) 0.000 0.0133(3) 0.000
Co2 0.0082(2) 0.0130(2) 0.0083(2) 0.00113(16) 0.00417(17) 0.00269(17)
Co3 0.0108(2) 0.0120(2) 0.0194(2) 0.00487(18) 0.01026(19) 0.00214(18)
S1 0.0135(4) 0.0118(4) 0.0080(4) 0.0003(3) 0.0033(3) -0.0031(3)
O1 0.0179(12) 0.0120(11) 0.0226(12) -0.0022(9) 0.0154(10) 0.0004(10)
O2 0.0147(12) 0.0115(11) 0.0209(12) -0.0024(9) 0.0108(11) 0.0007(9)
O3 0.0116(11) 0.0190(12) 0.0179(12) -0.0044(10) 0.0093(10) -0.0040(10)
O4 0.0122(11) 0.0187(12) 0.0170(11) -0.0011(10) 0.0080(10) -0.0007(10)
O5 0.0094(11) 0.0130(10) 0.0068(10) 0.0008(9) 0.0013(9) 0.0013(9)
O6 0.0267(14) 0.0371(14) 0.0208(12) -0.0134(11) 0.0188(12) -0.0179(12)
O7 0.0282(15) 0.0121(12) 0.0303(14) 0.0087(11) -0.0089(12) -0.0038(11)
O8 0.0130(11) 0.0143(11) 0.0075(10) 0.0006(9) 0.0063(9) 0.0000(9)
O9W 0.0195(16) 0.0191(19) 0.024(3) 0.001(2) 0.006(2) 0.0028(15)
O9W' 0.0195(16) 0.0191(19) 0.024(3) 0.001(2) 0.006(2) 0.0028(15)
O10W 0.028(3) 0.033(3) 0.060(4) -0.008(3) 0.020(3) -0.011(3)
O11W 0.043(11) 0.020(9) 0.052(12) -0.003(8) 0.024(10) -0.006(9)
N1 0.0080(13) 0.0113(12) 0.0126(13) -0.0015(11) 0.0064(11) -0.0011(11)
N2 0.0069(12) 0.0110(13) 0.0116(13) -0.0009(10) 0.0041(11) -0.0006(11)
N3 0.0210(15) 0.0072(12) 0.0141(13) -0.0018(10) 0.0129(12) -0.0017(11)
C1 0.0139(16) 0.0093(15) 0.0118(15) -0.0032(12) 0.0048(13) -0.0030(13)
C2 0.0181(17) 0.0100(15) 0.0142(16) -0.0022(13) 0.0114(14) -0.0019(14)
C3 0.0139(16) 0.0167(17) 0.0217(17) -0.0073(14) 0.0130(15) -0.0027(14)
C4 0.0123(16) 0.0150(16) 0.0058(14) -0.0022(12) 0.0053(13) -0.0032(13)
C5 0.0128(16) 0.0137(15) 0.0071(14) -0.0023(12) 0.0047(13) -0.0008(13)
C6 0.0138(17) 0.0185(17) 0.0183(16) -0.0032(14) 0.0101(14) -0.0014(14)
C7 0.020(2) 0.0201(19) 0.062(3) -0.0170(18) 0.024(2) -0.0104(16)
C8 0.028(2) 0.0146(18) 0.072(3) -0.0200(19) 0.031(2) -0.0056(17)
C9 0.0140(16) 0.0219(17) 0.0072(15) -0.0036(13) 0.0063(14) -0.0020(15)
C10 0.0188(17) 0.0066(15) 0.0265(19) 0.0001(13) 0.0171(16) -0.0017(13)

loop_
_atom_type_symbol
_atom_type_description
_atom_type_scat_dispersion_real
_atom_type_scat_dispersion_imag
_atom_type_scat_source
C C 0.0033 0.0016 'International Tables Vol C Tables 4.2.6.8 and 6.1.1.4'
H H 0.0000 0.0000 'International Tables Vol C Tables 4.2.6.8 and 6.1.1.4'
Co Co 0.3494 0.9721 'International Tables Vol C Tables 4.2.6.8 and 6.1.1.4'
N N 0.0061 0.0033 'International Tables Vol C Tables 4.2.6.8 and 6.1.1.4'
O O 0.0106 0.0060 'International Tables Vol C Tables 4.2.6.8 and 6.1.1.4'
S S 0.1246 0.1234 'International Tables Vol C Tables 4.2.6.8 and 6.1.1.4'

loop_
_geom_angle_atom_site_label_1
_geom_angle_atom_site_label_2
_geom_angle_atom_site_label_3
_geom_angle
_geom_angle_site_symmetry_1
_geom_angle_site_symmetry_3
O1 Co1 O1 131.18(12) 4_565 3_565
N3 Co1 O1 112.90(9) 2_554 4_565
N3 Co1 O1 99.95(9) 2_554 3_565
N3 Co1 O1 99.95(9) . 4_565
N3 Co1 O1 112.89(9) . 3_565
N3 Co1 N3 94.36(13) 2_554 .
O2 Co2 O5 92.03(8) . .
O3 Co2 O2 96.87(8) 2_655 .
O3 Co2 O5 85.03(8) 2_655 .
O3 Co2 O8 97.12(8) 2_655 3
O3 Co2 O8 177.42(8) 2_655 .
O3 Co2 N1 93.08(9) 2_655 .
O8 Co2 O2 83.10(8) . .
O8 Co2 O2 163.00(8) 3 .
O8 Co2 O5 92.39(8) . .
O8 Co2 O5 79.62(8) 3 .
O8 Co2 O8 82.49(8) . 3
O8 Co2 N1 89.50(9) . .
O8 Co2 N1 97.21(9) 3 .
N1 Co2 O2 91.63(9) . .
N1 Co2 O5 176.06(8) . .
O1 Co3 O5 170.47(8) 2 3
O4 Co3 O1 98.32(8) 4_455 2
O4 Co3 O5 82.34(8) 4_455 3
O4 Co3 O9W 81.98(15) 4_455 .
O4 Co3 O9W' 82.20(15) 4_455 .
O4 Co3 N2 158.43(9) 4_455 .
O8 Co3 O1 92.39(8) . 2
O8 Co3 O4 96.82(8) . 4_455
O8 Co3 O5 78.10(7) . 3
O8 Co3 O9W 171.88(14) . .
O8 Co3 O9W' 165.94(15) . .
O8 Co3 N2 93.63(9) . .
O9W Co3 O1 79.88(15) . 2
O9W Co3 O5 109.60(14) . 3
O9W' Co3 O1 101.64(14) . 2
O9W' Co3 O5 87.88(14) . 3
N2 Co3 O1 100.04(9) . 2
N2 Co3 O5 81.43(8) . 3
N2 Co3 O9W 90.18(15) . .
N2 Co3 O9W' 83.09(16) . .
O5 S1 C4 104.09(12) . .
O6 S1 O5 111.83(13) . .
O6 S1 O7 115.10(16) . .
O6 S1 C4 107.18(13) . .
O7 S1 O5 111.16(14) . .
O7 S1 C4 106.65(14) . .
Co1 O1 Co3 123.70(9) 3_565 2
C10 O1 Co1 99.52(19) . 3_565
C10 O1 Co3 126.12(19) . 2
C10 O2 Co2 136.22(19) . .
C9 O3 Co2 126.3(2) . 2_655
C9 O4 Co3 131.8(2) . 4_656
Co2 O5 Co3 90.58(7) . 3
S1 O5 Co2 128.06(12) . .
S1 O5 Co3 141.14(12) . 3
Co2 O8 Co2 97.51(8) . 3
Co2 O8 H8 113.2 3 .
Co2 O8 H8 113.2 . .
Co3 O8 Co2 103.01(9) . 3
Co3 O8 Co2 115.21(9) . .
Co3 O8 H8 113.2 . .
Co3 O9W H9WA 109.8 . .
Co3 O9W H9WB 109.3 . .
H9WA O9W H9WB 109.5 . .
Co3 O9W' H9WC 109.7 . .
Co3 O9W' H9WD 109.2 . .
H9WC O9W' H9WD 109.5 . .
H10A O10W H10B 107.4 . .
N2 N1 Co2 119.97(17) . .
C2 N1 Co2 133.8(2) . .
C2 N1 N2 106.2(2) . .
N1 N2 Co3 116.08(17) . .
C1 N2 Co3 131.4(2) . .
C1 N2 N1 105.9(2) . .
C1 N3 Co1 133.6(2) . .
C1 N3 C2 102.7(2) . .
C2 N3 Co1 123.4(2) . .
N2 C1 N3 112.5(3) . .
N2 C1 H1 123.7 . .
N3 C1 H1 123.7 . .
N1 C2 N3 112.6(3) . .
N1 C2 H2 123.7 . .
N3 C2 H2 123.7 . .
C4 C3 C10 123.0(3) . .
C8 C3 C4 118.8(3) . .
C8 C3 C10 118.1(3) . .
C3 C4 S1 120.4(2) . .
C5 C4 S1 120.0(2) . .
C5 C4 C3 119.7(3) . .
C4 C5 H5 119.4 . .
C4 C5 C6 121.2(3) . .
C6 C5 H5 119.4 . .
C5 C6 C7 119.4(3) . .
C5 C6 C9 118.6(3) . .
C7 C6 C9 121.9(3) . .
C6 C7 H7 120.3 . .
C8 C7 C6 119.4(3) . .
C8 C7 H7 120.3 . .
C3 C8 H8A 119.3 . .
C7 C8 C3 121.4(3) . .
C7 C8 H8A 119.3 . .
O3 C9 O4 127.0(3) . .
O3 C9 C6 118.3(3) . .
O4 C9 C6 114.7(3) . .
O1 C10 C3 119.7(3) . .
O2 C10 O1 119.4(3) . .
O2 C10 C3 120.6(3) . .

loop_
_geom_bond_atom_site_label_1
_geom_bond_atom_site_label_2
_geom_bond_distance
_geom_bond_site_symmetry_2
Co1 O1 2.083(2) 3_565
Co1 O1 2.083(2) 4_565
Co1 N3 2.031(2) .
Co1 N3 2.031(2) 2_554
Co2 O2 2.165(2) .
Co2 O3 2.068(2) 2_655
Co2 O5 2.182(2) .
Co2 O8 2.069(2) .
Co2 O8 2.072(2) 3
Co2 N1 2.085(2) .
Co3 O1 2.224(2) 2
Co3 O4 2.014(2) 4_455
Co3 O5 2.305(2) 3
Co3 O8 2.004(2) .
Co3 O9W 2.190(5) .
Co3 O9W' 2.179(5) .
Co3 N2 2.059(2) .
S1 O5 1.471(2) .
S1 O6 1.436(2) .
S1 O7 1.450(2) .
S1 C4 1.778(3) .
O1 Co1 2.083(2) 3_565
O1 Co3 2.224(2) 2
O1 C10 1.286(3) .
O2 C10 1.252(4) .
O3 Co2 2.068(2) 2_655
O3 C9 1.262(4) .
O4 Co3 2.014(2) 4_656
O4 C9 1.265(4) .
O5 Co3 2.305(2) 3
O8 Co2 2.072(2) 3
O8 H8 1.0000 .
O9W H9WA 0.8499 .
O9W H9WB 0.8500 .
O9W' H9WC 0.8500 .
O9W' H9WD 0.8503 .
O10W H10A 0.8502 .
O10W H10B 0.8506 .
N1 N2 1.381(3) .
N1 C2 1.307(4) .
N2 C1 1.326(4) .
N3 C1 1.341(4) .
N3 C2 1.361(4) .
C1 H1 0.9500 .
C2 H2 0.9500 .
C3 C4 1.402(4) .
C3 C8 1.389(5) .
C3 C10 1.494(4) .
C4 C5 1.378(4) .
C5 H5 0.9500 .
C5 C6 1.388(4) .
C6 C7 1.393(5) .
C6 C9 1.506(4) .
C7 H7 0.9500 .
C7 C8 1.384(5) .
C8 H8A 0.9500 .

loop_
_geom_torsion_atom_site_label_1
_geom_torsion_atom_site_label_2
_geom_torsion_atom_site_label_3
_geom_torsion_atom_site_label_4
_geom_torsion
_geom_torsion_site_symmetry_1
_geom_torsion_site_symmetry_4
Co1 O1 C10 O2 -8.6(3) 3_565 .
Co1 O1 C10 C3 165.1(2) 3_565 .
Co1 N3 C1 N2 -174.3(2) . .
Co1 N3 C2 N1 174.63(19) . .
Co2 O2 C10 O1 -157.8(2) . .
Co2 O2 C10 C3 28.5(4) . .
Co2 O3 C9 O4 14.9(4) 2_655 .
Co2 O3 C9 C6 -164.79(19) 2_655 .
Co2 N1 N2 Co3 -27.5(3) . .
Co2 N1 N2 C1 177.57(18) . .
Co2 N1 C2 N3 -177.34(19) . .
Co3 O1 C10 O2 136.3(2) 2 .
Co3 O1 C10 C3 -50.0(4) 2 .
Co3 O4 C9 O3 -14.0(5) 4_656 .
Co3 O4 C9 C6 165.72(19) 4_656 .
Co3 N2 C1 N3 -148.9(2) . .
S1 C4 C5 C6 177.5(2) . .
O5 S1 C4 C3 81.3(3) . .
O5 S1 C4 C5 -98.6(2) . .
O6 S1 O5 Co2 53.93(19) . .
O6 S1 O5 Co3 -133.16(19) . 3
O6 S1 C4 C3 -37.3(3) . .
O6 S1 C4 C5 142.8(2) . .
O7 S1 O5 Co2 -175.91(15) . .
O7 S1 O5 Co3 -3.0(2) . 3
O7 S1 C4 C3 -161.1(2) . .
O7 S1 C4 C5 19.0(3) . .
N1 N2 C1 N3 0.6(3) . .
N2 N1 C2 N3 0.6(3) . .
C1 N3 C2 N1 -0.2(3) . .
C2 N1 N2 Co3 154.20(19) . .
C2 N1 N2 C1 -0.7(3) . .
C2 N3 C1 N2 -0.2(3) . .
C3 C4 C5 C6 -2.4(4) . .
C4 S1 O5 Co2 -61.46(18) . .
C4 S1 O5 Co3 111.5(2) . 3
C4 C3 C8 C7 3.2(6) . .
C4 C3 C10 O1 119.0(3) . .
C4 C3 C10 O2 -67.3(4) . .
C4 C5 C6 C7 2.3(5) . .
C4 C5 C6 C9 -179.3(3) . .
C5 C6 C7 C8 0.6(6) . .
C5 C6 C9 O3 155.6(3) . .
C5 C6 C9 O4 -24.2(4) . .
C6 C7 C8 C3 -3.3(6) . .
C7 C6 C9 O3 -26.1(5) . .
C7 C6 C9 O4 154.2(3) . .
C8 C3 C4 S1 179.8(3) . .
C8 C3 C4 C5 -0.4(5) . .
C8 C3 C10 O1 -62.8(4) . .
C8 C3 C10 O2 110.8(4) . .
C9 C6 C7 C8 -177.8(3) . .
C10 C3 C4 S1 -2.1(4) . .
C10 C3 C4 C5 177.7(3) . .
C10 C3 C8 C7 -175.0(4) . .
